data_2103619
loop_
_publ_author_name
'Palmer, Rex A.'
'Potter, Brian S.'
'Lisgarten, John N.'
'Fenn, Ruth H.'
'Mason, Sax A.'
'Mills, Owen S.'
'Robinson, Peter M.'
'Watt, C. Ian F.'

_publ_section_title
;X-ray and neutron structure of
 1,8-(3,6,9-trioxaundecane-1,11-diyldioxy)-9,10-dihydro-10,10-dimethylanthracene-9-ol
 (P326); some pitfalls of automatic data collection
;
_journal_issue 3
_journal_name_full 'Acta Crystallographica Section B'
_journal_page_first 339
_journal_page_last 345
_journal_paper_doi 10.1107/S0108768100015184
_journal_volume 57
_journal_year 2001
_chemical_formula_moiety 'C24 H30 O6,H2 O'
_chemical_formula_sum 'C24 H32 O7'
_chemical_formula_weight 432.50
_chemical_name_systematic
;
 ?
;
_space_group_IT_number 4
_symmetry_cell_setting monoclinic
_symmetry_space_group_name_Hall 'P 2yb'
_symmetry_space_group_name_H-M 'P 1 21 1'
_audit_creation_method SHELXL
_cell_angle_alpha 90.00
_cell_angle_beta 117.72(2)
_cell_angle_gamma 90.00
_cell_formula_units_Z 4
_cell_length_a 12.845(5)
_cell_length_b 14.575(3)
_cell_length_c 13.779(2)
_cell_measurement_reflns_used 25
_cell_measurement_temperature 293(2)
_cell_measurement_theta_max 30
_cell_measurement_theta_min 25
_cell_volume 2283.6(11)
_computing_data_collection 'CAD-4 EXPRESS88'
_computing_structure_refinement 'SHELXL-92 (Sheldrick, 1993)'
_computing_structure_solution 'SHELXS-86 (Sheldrick, 1990)'
_diffrn_ambient_temperature 293(2)
_diffrn_measurement_device 'Nonius CAD-4'
_diffrn_measurement_method \w/2\q
_diffrn_radiation_monochromator graphite
_diffrn_radiation_source 'fine-focus sealed tube'
_diffrn_radiation_type CuK\a
_diffrn_radiation_wavelength 1.54180
_diffrn_reflns_av_R_equivalents .0459
_diffrn_reflns_av_sigmaI/netI .1033
_diffrn_reflns_limit_h_max 15
_diffrn_reflns_limit_h_min -15
_diffrn_reflns_limit_k_max 18
_diffrn_reflns_limit_k_min -18
_diffrn_reflns_limit_l_max 17
_diffrn_reflns_limit_l_min -17
_diffrn_reflns_number 17753
_diffrn_reflns_theta_max 72.93
_diffrn_reflns_theta_min 3.62
_exptl_absorpt_coefficient_mu .754
_exptl_absorpt_correction_type none
_exptl_crystal_colour Colourless
_exptl_crystal_density_diffrn 1.258
_exptl_crystal_description Plate
_exptl_crystal_F_000 928
_exptl_crystal_size_max .35
_exptl_crystal_size_mid .25
_exptl_crystal_size_min .20
_refine_diff_density_max .232
_refine_diff_density_min -.260
_refine_ls_abs_structure_details 'Flack H D (1983), Acta Cryst. A39, 876-881'
_refine_ls_abs_structure_Flack .2(4)
_refine_ls_extinction_method none
_refine_ls_goodness_of_fit_all .908
_refine_ls_goodness_of_fit_obs 1.144
_refine_ls_matrix_type full
_refine_ls_number_parameters 605
_refine_ls_number_reflns 9092
_refine_ls_number_restraints 217
_refine_ls_restrained_S_all .939
_refine_ls_restrained_S_obs 1.182
_refine_ls_R_factor_all .1001
_refine_ls_R_factor_obs .0619
_refine_ls_shift/esd_max .078
_refine_ls_shift/esd_mean .020
_refine_ls_structure_factor_coef Fsqd
_refine_ls_weighting_details 'w=1/[\s^2^(Fo^2^)+(0.0922P)^2^+0.0000P] where P=(Fo^2^+2Fc^2^)/3'
_refine_ls_weighting_scheme calc
_refine_ls_wR_factor_all .1688
_refine_ls_wR_factor_obs .1506
_reflns_number_observed 4804
_reflns_number_total 9092
_reflns_observed_criterion I>2\s(I)
_cod_data_source_file an0566.cif
_cod_data_source_block xray
_cod_depositor_comments
;
The following automatic conversions were performed:
'_exptl_absorpt_correction_type' value 'None' changed to 'none' according
to '/home/saulius/struct/CIF-dictionaries/cif_core.dic' dictionary named
'cif_core.dic' version 2.4.1 from 2010-06-29.

Automatic conversion script
Id: cif_fix_enum 1527 2010-12-29 10:47:43Z saulius 

The following automatic conversions were performed:

'_exptl_absorpt_correction_type' value 'None' changed to 'none'
according to /home/saulius/struct/CIF-dictionaries/cif_core.dic
dictionary named 'cif_core.dic' version 2.4.1 from 2010-06-29.

Automatic conversion script
Id: cif_fix_values 1715 2011-07-08 13:25:40Z adriana 

The following automatic conversions were performed:

'_refine_ls_weighting_scheme' value 'calc
w=1/[\s^2^(Fo^2^)+(0.0922P)^2^+0.0000P] where P=(Fo^2^+2Fc^2^)/3' was
changed to 'calc'. New tag '_refine_ls_weighting_details' was
created. The value of the new tag was set to
'w=1/[\s^2^(Fo^2^)+(0.0922P)^2^+0.0000P] where P=(Fo^2^+2Fc^2^)/3'.

Automatic conversion script
Id: cif_fix_values 3143 2015-03-26 13:38:13Z robertas 
;
_cod_original_sg_symbol_Hall 'P 2y1'
_cod_original_sg_symbol_H-M 'P 21'
_cod_database_code 2103619
_cod_database_fobs_code 2103619

loop_
_symmetry_equiv_pos_as_xyz
'x, y, z'
'-x, y+1/2, -z'

loop_
_atom_site_aniso_label
_atom_site_aniso_U_11
_atom_site_aniso_U_22
_atom_site_aniso_U_33
_atom_site_aniso_U_12
_atom_site_aniso_U_13
_atom_site_aniso_U_23
O20A .0800(11) .105(2) .0771(11) .0029(12) .0315(10) .0112(11)
C21A .072(2) .083(2) .098(2) .000(2) .020(2) -.006(2)
C10A .0671(13) .072(2) .0450(11) .0204(13) .0233(11) .0127(12)
C23A .117(2) .089(2) .0533(14) .009(2) .0372(15) -.0170(15)
C24A .111(2) .088(2) .101(2) .009(2) .038(2) -.022(2)
C14A .0824(14) .057(2) .0594(13) -.0075(13) .0397(12) .0061(12)
C4A .103(2) .073(2) .061(2) .008(2) .011(2) -.003(2)
C3A .106(2) .085(2) .0433(13) .037(2) .0189(14) .0174(14)
C2A .096(2) .049(2) .0796(15) -.0042(15) .0524(13) .0071(13)
C1A .0769(14) .058(2) .0649(13) .0009(13) .0406(12) .0101(12)
C13A .0737(14) .067(2) .0503(13) .0158(14) .0312(12) .0077(12)
C9A .0655(12) .062(2) .0570(12) .0192(12) .0352(11) -.0039(11)
O9A .0707(9) .0763(13) .0658(10) .0039(10) .0346(9) .0030(9)
C12A .0674(15) .066(2) .0492(13) .0120(14) .0184(12) -.0018(12)
C8A .0581(14) .094(2) .0605(15) .002(2) .0150(12) -.007(2)
C7A .097(2) .069(2) .104(2) .003(2) .041(2) .017(2)
C6A .105(2) .070(2) .124(3) -.024(2) .034(2) .023(2)
C5A .087(2) .119(3) .082(2) .010(2) .024(2) .006(2)
C11A .101(2) .058(2) .099(2) -.0121(15) .0684(14) -.0031(13)
O8A .1054(12) .0721(13) .0806(10) .0076(11) .0532(10) .0273(10)
C15A .114(2) .081(2) .078(2) .012(2) .055(2) .028(2)
C16A .110(2) .099(2) .0403(12) .024(2) .0321(13) .0145(14)
O16A .0923(11) .105(2) .0683(10) .0249(12) .0447(9) .0005(11)
C17A .096(2) .122(3) .064(2) .009(2) .024(2) .016(2)
C18A .100(2) .114(3) .053(2) .013(2) .004(2) -.008(2)
O18A .1085(13) .109(2) .0638(11) .0072(14) .0409(10) -.0049(12)
C19A .119(3) .111(3) .079(2) -.001(3) -.001(2) -.018(2)
C20A .088(2) .124(3) .084(2) -.036(2) .021(2) -.011(2)
C22A .076(2) .076(2) .088(2) .001(2) .034(2) .019(2)
O1A .0791(11) .0452(11) .0969(14) -.0051(10) .0265(11) -.0014(10)
OWA .1239(15) .125(2) .0685(11) .0209(14) .0512(11) -.0019(13)
O20B .0924(12) .112(2) .0576(10) -.0031(13) .0403(10) -.0046(11)
C21B .093(2) .124(3) .088(2) -.013(2) .064(2) -.020(2)
C10B .077(2) .066(2) .083(2) .018(2) .032(2) .026(2)
C23B .108(2) .078(2) .090(2) .024(2) .032(2) .005(2)
C24B .054(2) .105(3) .110(3) .003(2) .025(2) -.021(2)
C14B .0588(15) .067(2) .0488(14) .0030(14) .0109(13) .0000(13)
C4B .083(2) .064(2) .109(3) .041(2) .029(2) -.005(2)
C3B .100(2) .093(3) .115(3) .027(2) .051(2) .007(2)
C2B .099(2) .079(2) .092(2) .018(2) .049(2) -.023(2)
C1B .104(2) .0457(15) .0698(14) .0056(15) .0565(13) -.0105(12)
C13B .087(2) .048(2) .073(2) .0112(14) .0549(13) -.0034(12)
C9B .0702(15) .050(2) .0514(13) .0125(13) .0283(12) -.0051(12)
O9B .0890(11) .0620(13) .0810(12) -.0092(11) .0542(10) -.0022(10)
C12B .0698(15) .0487(15) .0573(14) .0051(13) .0339(12) .0001(12)
C8B .071(2) .057(2) .0590(15) -.003(2) .0275(13) .0028(14)
C7B .092(2) .072(2) .069(2) -.008(2) .038(2) -.009(2)
C6B .110(2) .057(2) .084(2) .001(2) .062(2) -.010(2)
C5B .077(2) .076(2) .0548(14) -.019(2) .0365(13) -.0137(14)
C11B .073(2) .074(2) .0488(14) -.018(2) .0247(13) .0064(14)
O8B .0748(12) .0716(14) .0676(12) .0076(12) .0214(10) -.0110(11)
C15B .101(2) .051(2) .101(2) .025(2) .041(2) .021(2)
C16B .106(2) .073(2) .077(2) .016(2) .056(2) .012(2)
O16B .0877(13) .096(2) .0912(14) -.0081(13) .0374(12) .0225(13)
C17B .085(2) .115(3) .095(3) -.025(2) .015(2) .003(3)
C18B .096(2) .108(3) .072(2) -.007(2) .038(2) .003(2)
O18B .101(2) .107(2) .0738(14) -.012(2) .0286(13) .0056(14)
C19B .111(2) .147(4) .062(2) -.008(3) .044(2) -.009(2)
C20B .096(2) .124(3) .088(2) -.039(2) .045(2) -.013(2)
C22B .097(2) .092(3) .065(2) -.002(2) .026(2) -.027(2)
O1B .0792(13) .0759(14) .0521(10) .0028(11) .0113(10) -.0128(10)
OWB .097(2) .119(2) .0660(13) -.026(2) .0140(12) .0077(14)

loop_
_atom_site_label
_atom_site_fract_x
_atom_site_fract_y
_atom_site_fract_z
_atom_site_U_iso_or_equiv
_atom_site_thermal_displace_type
_atom_site_calc_flag
_atom_site_refinement_flags
_atom_site_occupancy
_atom_site_type_symbol
O20A 1.26721(14) 1.28501(15) .26123(15) .0892(8) Uani d D 1 O
C21A 1.1736(2) 1.3377(2) .2564(2) .0919(12) Uani d D 1 C
H21A 1.2025(2) 1.3968(2) .2910(2) .128(9) Uiso calc R 1 H
H21B 1.1374(2) 1.3067(2) .2954(2) .128(9) Uiso calc R 1 H
C10A .6746(2) 1.0963(2) -.1405(2) .0625(8) Uani d . 1 C
C23A .6729(3) 1.0505(2) -.2406(2) .0876(11) Uani d . 1 C
H23A .6383(13) .9906(5) -.2501(8) .092(6) Uiso calc R 1 H
H23B .7518(3) 1.0449(10) -.2303(6) .092(6) Uiso calc R 1 H
H23C .6273(12) 1.0870(6) -.3045(3) .092(6) Uiso calc R 1 H
C24A .5486(3) 1.1187(2) -.1648(3) .1043(14) Uani d . 1 C
H24A .5473(4) 1.1353(14) -.0980(4) .124(7) Uiso calc R 1 H
H24B .4996(5) 1.0659(5) -.1961(16) .124(7) Uiso calc R 1 H
H24C .5197(7) 1.1689(10) -.2156(14) .124(7) Uiso calc R 1 H
C14A .7499(2) 1.1809(2) -.1093(2) .0636(8) Uani d D 1 C
C4A .7084(3) 1.2545(2) -.1814(2) .0897(12) Uani d D 1 C
H4A .6356(3) 1.2506(2) -.2434(2) .103(10) Uiso calc R 1 H
C3A .7747(2) 1.3332(2) -.1616(2) .0846(11) Uani d D 1 C
H3A .7463(2) 1.3815(2) -.2113(2) .077(8) Uiso calc R 1 H
C2A .8824(2) 1.3418(2) -.0695(2) .0705(8) Uani d D 1 C
H2A .9256(2) 1.3957(2) -.0562(2) .039(5) Uiso calc R 1 H
C1A .9248(2) 1.2690(2) .0025(2) .0634(8) Uani d D 1 C
C13A .8596(2) 1.1871(2) -.0192(2) .0625(8) Uani d D 1 C
C9A .9154(2) 1.1054(2) .0543(2) .0588(7) Uani d . 1 C
H9A .9569(2) 1.1260(2) .1307(2) .087(9) Uiso calc R 1 H
O9A .9972(2) 1.06641(13) .02441(14) .0698(6) Uani d . 1 O
H9A1 1.0642(2) 1.0783(14) .0715(10) .065(7) Uiso calc R 1 H
C12A .8338(2) 1.0332(2) .0445(2) .0644(9) Uani d D 1 C
C8A .8687(2) .9626(2) .1222(2) .0760(10) Uani d D 1 C
C7A .8041(2) .8866(2) .1143(2) .0926(12) Uani d D 1 C
H7A .8319(2) .8423(2) .1691(2) .095(10) Uiso calc R 1 H
C6A .6964(3) .8767(2) .0229(2) .1072(15) Uani d D 1 C
H6A .6500(3) .8252(2) .0139(2) .069(7) Uiso calc R 1 H
C5A .6594(3) .9457(2) -.0548(2) .1020(14) Uani d D 1 C
H5A .5862(3) .9395(2) -.1160(2) .168(16) Uiso calc R 1 H
C11A .7251(2) 1.0238(2) -.0468(2) .0772(9) Uani d D 1 C
O8A .9745(2) .98222(13) .2110(2) .0821(6) Uani d . 1 O
C15A 1.0246(2) .9196(2) .3019(2) .0871(11) Uani d D 1 C
H15A 1.0462(2) .8631(2) .2786(2) .267(19) Uiso calc R 1 H
H15B .9664(2) .9050(2) .3258(2) .267(19) Uiso calc R 1 H
C16A 1.1301(2) .9595(2) .3950(2) .0845(11) Uani d D 1 C
H16A 1.1122(2) 1.0208(2) .4102(2) .126(9) Uiso calc R 1 H
H16B 1.1518(2) .9224(2) .4600(2) .126(9) Uiso calc R 1 H
O16A 1.22518(14) .9633(2) .37032(14) .0858(7) Uani d D 1 O
C17A 1.3310(2) .9833(2) .4651(2) .0993(13) Uani d D 1 C
H17A 1.3963(2) .9684(2) .4508(2) .135(9) Uiso calc R 1 H
H17B 1.3368(2) .9438(2) .5241(2) .135(9) Uiso calc R 1 H
C18A 1.3439(3) 1.0807(2) .5031(2) .1015(14) Uani d D 1 C
H18A 1.2781(3) 1.0976(2) .5157(2) .194(15) Uiso calc R 1 H
H18B 1.4157(3) 1.0877(2) .5715(2) .194(15) Uiso calc R 1 H
O18A 1.3473(2) 1.13845(13) .4223(2) .0935(8) Uani d D 1 O
C19A 1.3602(4) 1.2315(2) .4528(3) .122(2) Uani d D 1 C
H19A 1.4308(4) 1.2401(2) .5218(3) .083(6) Uiso calc R 1 H
H19B 1.2932(4) 1.2518(2) .4616(3) .083(6) Uiso calc R 1 H
C20A 1.3682(3) 1.2850(3) .3652(2) .1063(14) Uani d D 1 C
H20A 1.3864(3) 1.3480(3) .3898(2) .160(12) Uiso calc R 1 H
H20B 1.4338(3) 1.2614(3) .3562(2) .160(12) Uiso calc R 1 H
C22A 1.0854(2) 1.3511(2) .1398(2) .0818(11) Uani d D 1 C
H22A 1.0289(2) 1.3975(2) .1346(2) .086(7) Uiso calc R 1 H
H22B 1.1244(2) 1.3719(2) .0980(2) .086(7) Uiso calc R 1 H
O1A 1.0270(2) 1.26735(11) .0965(2) .0795(7) Uani d D 1 O
OWA 1.2217(2) 1.0887(2) .1896(2) .1034(9) Uani d . 1 O
HWA1 1.2253 1.0557 .2626 .050 Uiso d . 1 H
O20B 1.22322(15) 1.1070(2) .87323(14) .0851(7) Uani d D 1 O
C21B 1.1266(2) 1.1159(3) .8959(2) .0930(12) Uani d D 1 C
H21C 1.1491(2) 1.1553(3) .9593(2) .093(6) Uiso calc R 1 H
H21D 1.1076(2) 1.0560(3) .9141(2) .093(6) Uiso calc R 1 H
C10B .6738(3) .9797(2) .3641(3) .0773(10) Uani d . 1 C
C23B .6749(3) 1.0198(2) .2608(3) .0972(14) Uani d . 1 C
H23D .7523(5) 1.0422(11) .2795(4) .092(5) Uiso calc R 1 H
H23E .6196(12) 1.0694(8) .2327(9) .092(5) Uiso calc R 1 H
H23F .6536(15) .9729(4) .2060(6) .092(5) Uiso calc R 1 H
C24B .5464(2) .9498(3) .3353(3) .0946(13) Uani d . 1 C
H24D .5181(8) .9072(12) .2753(13) .120(6) Uiso calc R 1 H
H24E .4962(5) 1.0027(3) .3149(18) .120(6) Uiso calc R 1 H
H24F .5464(4) .9210(14) .3980(7) .120(6) Uiso calc R 1 H
C14B .7177(2) 1.0482(2) .4549(2) .0638(9) Uani d D 1 C
C4B .6495(2) 1.1250(2) .4450(3) .0916(12) Uani d D 1 C
H4B .5752(2) 1.1324(2) .3858(3) .077(8) Uiso calc R 1 H
C3B .6967(3) 1.1899(2) .5267(2) .1023(14) Uani d D 1 C
H3B .6536(3) 1.2431(2) .5186(2) .202(19) Uiso calc R 1 H
C2B .8028(2) 1.1817(2) .6193(2) .0878(12) Uani d D 1 C
H2B .8286(2) 1.2271(2) .6729(2) .096(9) Uiso calc R 1 H
C1B .8708(2) 1.1048(2) .6314(2) .0667(8) Uani d D 1 C
C13B .8273(2) 1.0391(2) .5451(2) .0621(8) Uani d D 1 C
C9B .9127(2) .9632(2) .5548(2) .0571(8) Uani d . 1 C
H9B .9525(2) .9414(2) .6308(2) .044(6) Uiso calc R 1 H
O9B 1.0000(2) 1.00306(14) .5267(2) .0715(6) Uani d . 1 O
H9B1 1.063(3) 1.010(7) .5826(11) .49(6) Uiso calc R 1 H
C12B .8559(2) .8842(2) .4808(2) .0569(8) Uani d D 1 C
C8B .9201(2) .8019(2) .5029(2) .0633(9) Uani d D 1 C
C7B .8799(2) .7268(2) .4360(2) .0777(10) Uani d D 1 C
H7B .9230(2) .6726(2) .4534(2) .156(14) Uiso calc R 1 H
C6B .7737(2) .7336(2) .3423(2) .0765(9) Uani d D 1 C
H6B .7462(2) .6844(2) .2939(2) .092(9) Uiso calc R 1 H
C5B .7082(2) .81269(15) .3200(2) .0667(9) Uani d D 1 C
H5B .6355(2) .81508(15) .2577(2) .078(9) Uiso calc R 1 H
C11B .7476(2) .8895(2) .3882(2) .0665(9) Uani d D 1 C
O8B 1.0261(2) .80219(14) .5980(2) .0759(7) Uani d . 1 O
C15B 1.0855(3) .7176(2) .6420(2) .0864(12) Uani d D 1 C
H15C 1.1248(3) .6966(2) .6007(2) .122(9) Uiso calc R 1 H
H15D 1.0295(3) .6711(2) .6378(2) .122(9) Uiso calc R 1 H
C16B 1.1724(2) .7340(2) .7576(2) .0801(10) Uani d D 1 C
H16C 1.1344(2) .7651(2) .7950(2) .073(5) Uiso calc R 1 H
H16D 1.2021(2) .6757(2) .7939(2) .073(5) Uiso calc R 1 H
O16B 1.2668(2) .7879(2) .7646(2) .0932(8) Uani d D 1 O
C17B 1.3691(3) .7837(3) .8685(2) .109(2) Uani d D 1 C
H17C 1.4362(3) .8046(3) .8601(2) .104(7) Uiso calc R 1 H
H17D 1.3833(3) .7202(3) .8924(2) .104(7) Uiso calc R 1 H
C18B 1.3609(3) .8397(2) .9554(3) .0924(13) Uani d D 1 C
H18C 1.2937(3) .8200(2) .9642(3) .191(13) Uiso calc R 1 H
H18D 1.4312(3) .8310(2) 1.0247(3) .191(13) Uiso calc R 1 H
O18B 1.3487(2) .93327(15) .9260(2) .0989(9) Uani d D 1 O
C19B 1.3442(3) .9910(3) 1.0066(2) .1053(14) Uani d D 1 C
H19C 1.4158(3) .9845(3) 1.0753(2) .089(6) Uiso calc R 1 H
H19D 1.2781(3) .9741(3) 1.0187(2) .089(6) Uiso calc R 1 H
C20B 1.3312(2) 1.0877(3) .9673(3) .1019(14) Uani d D 1 C
H20C 1.3387(2) 1.1281(3) 1.0262(3) .117(9) Uiso calc R 1 H
H20D 1.3951(2) 1.1018(3) .9509(3) .117(9) Uiso calc R 1 H
C22B 1.0205(3) 1.1545(2) .8024(2) .0891(12) Uani d D 1 C
H22C .9615(3) 1.1694(2) .8251(2) .069(5) Uiso calc R 1 H
H22D 1.0405(3) 1.2100(2) .7760(2) .069(5) Uiso calc R 1 H
O1B .9771(2) 1.08707(14) .7189(2) .0767(7) Uani d D 1 O
OWB 1.2241(2) .9817(2) .6897(2) .1035(10) Uani d . 1 O
HWB1 1.2512 1.0182 .7744 .050 Uiso d . 1 H

loop_
_atom_type_symbol
_atom_type_description
_atom_type_scat_dispersion_real
_atom_type_scat_dispersion_imag
_atom_type_scat_source
C C .0181 .0091 'International Tables Vol C Tables 4.2.6.8 and 6.1.1.4'
O O .0492 .0322 'International Tables Vol C Tables 4.2.6.8 and 6.1.1.4'
H H .0000 .0000 'International Tables Vol C Tables 4.2.6.8 and 6.1.1.4'

loop_
_geom_angle_atom_site_label_1
_geom_angle_atom_site_label_2
_geom_angle_atom_site_label_3
_geom_angle
C20A O20A C21A 114.2(2)
O20A C21A C22A 109.2(2)
O20A C21A H21A 109.85(14)
C22A C21A H21A 109.9(2)
O20A C21A H21B 109.8(2)
C22A C21A H21B 109.8(2)
H21A C21A H21B 108.3
C14A C10A C24A 111.3(2)
C14A C10A C23A 110.9(2)
C24A C10A C23A 109.1(2)
C14A C10A C11A 110.8(2)
C24A C10A C11A 108.4(3)
C23A C10A C11A 106.2(2)
C10A C23A H23A 109.5(2)
C10A C23A H23B 109.5(2)
H23A C23A H23B 109.5
C10A C23A H23C 109.47(15)
H23A C23A H23C 109.5
H23B C23A H23C 109.5
C10A C24A H24A 109.5(2)
C10A C24A H24B 109.5(2)
H24A C24A H24B 109.5
C10A C24A H24C 109.5(2)
H24A C24A H24C 109.5
H24B C24A H24C 109.5
C13A C14A C4A 118.9(2)
C13A C14A C10A 124.3(2)
C4A C14A C10A 116.6(2)
C3A C4A C14A 120.3(2)
C3A C4A H4A 119.83(13)
C14A C4A H4A 119.83(14)
C4A C3A C2A 121.3(2)
C4A C3A H3A 119.33(14)
C2A C3A H3A 119.3(2)
C3A C2A C1A 118.9(2)
C3A C2A H2A 120.6(2)
C1A C2A H2A 120.57(14)
O1A C1A C2A 125.9(2)
O1A C1A C13A 113.9(2)
C2A C1A C13A 120.1(2)
C14A C13A C1A 120.3(2)
C14A C13A C9A 121.2(2)
C1A C13A C9A 118.4(2)
O9A C9A C12A 106.5(2)
O9A C9A C13A 107.9(2)
C12A C9A C13A 114.4(2)
O9A C9A H9A 109.29(11)
C12A C9A H9A 109.29(14)
C13A C9A H9A 109.28(13)
C9A O9A H9A1 109.47(12)
C11A C12A C8A 116.9(2)
C11A C12A C9A 122.5(2)
C8A C12A C9A 120.2(2)
C7A C8A O8A 123.9(2)
C7A C8A C12A 124.9(2)
O8A C8A C12A 111.2(2)
C8A C7A C6A 118.4(3)
C8A C7A H7A 120.8(2)
C6A C7A H7A 120.8(2)
C5A C6A C7A 117.9(3)
C5A C6A H6A 121.0(2)
C7A C6A H6A 121.0(2)
C6A C5A C11A 123.8(3)
C6A C5A H5A 118.1(2)
C11A C5A H5A 118.07(15)
C12A C11A C5A 118.1(2)
C12A C11A C10A 122.8(2)
C5A C11A C10A 119.1(2)
C8A O8A C15A 120.1(2)
O8A C15A C16A 111.3(2)
O8A C15A H15A 109.4(2)
C16A C15A H15A 109.4(2)
O8A C15A H15B 109.4(2)
C16A C15A H15B 109.4(2)
H15A C15A H15B 108.0
O16A C16A C15A 110.6(2)
O16A C16A H16A 109.5(2)
C15A C16A H16A 109.5(2)
O16A C16A H16B 109.53(13)
C15A C16A H16B 109.5(2)
H16A C16A H16B 108.1
C17A O16A C16A 110.7(2)
O16A C17A C18A 115.0(2)
O16A C17A H17A 108.5(2)
C18A C17A H17A 108.5(2)
O16A C17A H17B 108.5(2)
C18A C17A H17B 108.5(2)
H17A C17A H17B 107.5
O18A C18A C17A 109.2(3)
O18A C18A H18A 109.8(2)
C17A C18A H18A 109.8(2)
O18A C18A H18B 109.85(14)
C17A C18A H18B 109.84(14)
H18A C18A H18B 108.3
C19A O18A C18A 112.4(2)
O18A C19A C20A 107.9(3)
O18A C19A H19A 110.1(2)
C20A C19A H19A 110.1(2)
O18A C19A H19B 110.1(2)
C20A C19A H19B 110.1(2)
H19A C19A H19B 108.4
O20A C20A C19A 116.6(3)
O20A C20A H20A 108.2(2)
C19A C20A H20A 108.2(2)
O20A C20A H20B 108.1(2)
C19A C20A H20B 108.2(2)
H20A C20A H20B 107.3
O1A C22A C21A 109.3(2)
O1A C22A H22A 109.81(15)
C21A C22A H22A 109.8(2)
O1A C22A H22B 109.8(2)
C21A C22A H22B 109.8(2)
H22A C22A H22B 108.3
C1A O1A C22A 118.6(2)
C21B O20B C20B 113.6(2)
O20B C21B C22B 112.8(3)
O20B C21B H21C 109.0(2)
C22B C21B H21C 109.0(2)
O20B C21B H21D 109.0(2)
C22B C21B H21D 109.0(2)
H21C C21B H21D 107.8
C14B C10B C11B 115.4(2)
C14B C10B C23B 111.0(3)
C11B C10B C23B 104.4(3)
C14B C10B C24B 110.1(3)
C11B C10B C24B 106.3(3)
C23B C10B C24B 109.3(3)
C10B C23B H23D 109.5(2)
C10B C23B H23E 109.5(2)
H23D C23B H23E 109.5
C10B C23B H23F 109.5(2)
H23D C23B H23F 109.5
H23E C23B H23F 109.5
C10B C24B H24D 109.5(2)
C10B C24B H24E 109.5(2)
H24D C24B H24E 109.5
C10B C24B H24F 109.5(2)
H24D C24B H24F 109.5
H24E C24B H24F 109.5
C4B C14B C13B 119.8(2)
C4B C14B C10B 118.8(2)
C13B C14B C10B 121.3(2)
C3B C4B C14B 117.1(3)
C3B C4B H4B 121.4(2)
C14B C4B H4B 121.45(14)
C4B C3B C2B 124.8(3)
C4B C3B H3B 117.6(2)
C2B C3B H3B 117.6(2)
C3B C2B C1B 118.7(3)
C3B C2B H2B 120.6(2)
C1B C2B H2B 120.6(2)
O1B C1B C2B 125.3(2)
O1B C1B C13B 117.0(2)
C2B C1B C13B 117.7(2)
C14B C13B C1B 121.7(2)
C14B C13B C9B 122.7(2)
C1B C13B C9B 115.5(2)
O9B C9B C12B 108.5(2)
O9B C9B C13B 107.4(2)
C12B C9B C13B 113.6(2)
O9B C9B H9B 109.10(12)
C12B C9B H9B 109.10(14)
C13B C9B H9B 109.10(14)
C9B O9B H9B1 109.47(13)
C8B C12B C11B 118.9(2)
C8B C12B C9B 117.5(2)
C11B C12B C9B 123.4(2)
C7B C8B O8B 122.6(2)
C7B C8B C12B 122.5(2)
O8B C8B C12B 114.9(2)
C8B C7B C6B 118.2(3)
C8B C7B H7B 120.9(2)
C6B C7B H7B 120.9(2)
C5B C6B C7B 120.4(3)
C5B C6B H6B 119.80(14)
C7B C6B H6B 119.8(2)
C6B C5B C11B 121.9(2)
C6B C5B H5B 119.03(14)
C11B C5B H5B 119.03(14)
C12B C11B C5B 118.0(2)
C12B C11B C10B 119.5(2)
C5B C11B C10B 122.5(2)
C8B O8B C15B 119.7(2)
O8B C15B C16B 107.7(2)
O8B C15B H15C 110.2(2)
C16B C15B H15C 110.2(2)
O8B C15B H15D 110.2(2)
C16B C15B H15D 110.2(2)
H15C C15B H15D 108.5
O16B C16B C15B 111.0(2)
O16B C16B H16C 109.4(2)
C15B C16B H16C 109.4(2)
O16B C16B H16D 109.44(15)
C15B C16B H16D 109.4(2)
H16C C16B H16D 108.0
C16B O16B C17B 114.0(2)
O16B C17B C18B 113.9(3)
O16B C17B H17C 108.8(2)
C18B C17B H17C 108.8(2)
O16B C17B H17D 108.8(2)
C18B C17B H17D 108.8(2)
H17C C17B H17D 107.7
O18B C18B C17B 109.8(3)
O18B C18B H18C 109.7(2)
C17B C18B H18C 109.7(2)
O18B C18B H18D 109.71(15)
C17B C18B H18D 109.7(2)
H18C C18B H18D 108.2
C18B O18B C19B 112.9(3)
O18B C19B C20B 108.4(3)
O18B C19B H19C 110.0(2)
C20B C19B H19C 110.0(2)
O18B C19B H19D 110.0(2)
C20B C19B H19D 110.0(2)
H19C C19B H19D 108.4
O20B C20B C19B 114.6(3)
O20B C20B H20C 108.6(2)
C19B C20B H20C 108.6(2)
O20B C20B H20D 108.6(2)
C19B C20B H20D 108.6(2)
H20C C20B H20D 107.6
O1B C22B C21B 107.3(3)
O1B C22B H22C 110.2(2)
C21B C22B H22C 110.3(2)
O1B C22B H22D 110.3(2)
C21B C22B H22D 110.3(2)
H22C C22B H22D 108.5
C1B O1B C22B 116.2(2)

loop_
_geom_bond_atom_site_label_1
_geom_bond_atom_site_label_2
_geom_bond_distance
O20A C20A 1.417(2)
O20A C21A 1.402(3)
C21A C22A 1.487(3)
C21A H21A .97
C21A H21B .97
C10A C14A 1.501(4)
C10A C24A 1.529(4)
C10A C23A 1.522(4)
C10A C11A 1.557(4)
C23A H23A .96
C23A H23B .96
C23A H23C .96
C24A H24A .96
C24A H24B .96
C24A H24C .96
C14A C13A 1.381(2)
C14A C4A 1.389(2)
C4A C3A 1.378(3)
C4A H4A .93
C3A C2A 1.381(2)
C3A H3A .93
C2A C1A 1.380(3)
C2A H2A .93
C1A O1A 1.349(3)
C1A C13A 1.408(3)
C13A C9A 1.511(3)
C9A O9A 1.413(3)
C9A C12A 1.447(4)
C9A H9A .98
O9A H9A1 .82
C12A C11A 1.384(2)
C12A C8A 1.400(3)
C8A C7A 1.357(4)
C8A O8A 1.371(3)
C7A C6A 1.378(3)
C7A H7A .93
C6A C5A 1.382(3)
C6A H6A .93
C5A C11A 1.391(3)
C5A H5A .93
O8A C15A 1.437(3)
C15A C16A 1.484(3)
C15A H15A .97
C15A H15B .97
C16A O16A 1.413(3)
C16A H16A .97
C16A H16B .97
O16A C17A 1.410(2)
C17A C18A 1.495(4)
C17A H17A .97
C17A H17B .97
C18A O18A 1.413(3)
C18A H18A .97
C18A H18B .97
O18A C19A 1.406(3)
C19A C20A 1.479(5)
C19A H19A .97
C19A H19B .97
C20A H20A .97
C20A H20B .97
C22A O1A 1.412(3)
C22A H22A .97
C22A H22B .97
OWA HWA1 1.096(2)
O20B C21B 1.420(3)
O20B C20B 1.418(3)
C21B C22B 1.483(3)
C21B H21C .97
C21B H21D .97
C10B C14B 1.490(4)
C10B C11B 1.564(4)
C10B C23B 1.545(5)
C10B C24B 1.556(4)
C23B H23D .96
C23B H23E .96
C23B H23F .96
C24B H24D .96
C24B H24E .96
C24B H24F .96
C14B C4B 1.389(3)
C14B C13B 1.385(2)
C4B C3B 1.376(3)
C4B H4B .93
C3B C2B 1.372(3)
C3B H3B .93
C2B C1B 1.383(3)
C2B H2B .93
C1B O1B 1.361(3)
C1B C13B 1.423(3)
C13B C9B 1.518(3)
C9B O9B 1.466(4)
C9B C12B 1.486(3)
C9B H9B .98
O9B H9B1 .82
C12B C8B 1.407(3)
C12B C11B 1.384(2)
C8B C7B 1.367(4)
C8B O8B 1.383(3)
C7B C6B 1.378(3)
C7B H7B .93
C6B C5B 1.375(3)
C6B H6B .93
C5B C11B 1.397(3)
C5B H5B .93
O8B C15B 1.427(3)
C15B C16B 1.478(3)
C15B H15C .97
C15B H15D .97
C16B O16B 1.410(3)
C16B H16C .97
C16B H16D .97
O16B C17B 1.425(3)
C17B C18B 1.493(4)
C17B H17C .97
C17B H17D .97
C18B O18B 1.410(3)
C18B H18C .97
C18B H18D .97
O18B C19B 1.416(3)
C19B C20B 1.491(5)
C19B H19C .97
C19B H19D .97
C20B H20C .97
C20B H20D .97
C22B O1B 1.416(3)
C22B H22C .97
C22B H22D .97
OWB HWB1 1.178(3)

loop_
_geom_torsion_atom_site_label_1
_geom_torsion_atom_site_label_2
_geom_torsion_atom_site_label_3
_geom_torsion_atom_site_label_4
_geom_torsion
C20A O20A C21A C22A 166.5(3)
C24A C10A C14A C13A 131.7(3)
C23A C10A C14A C13A -106.7(3)
C11A C10A C14A C13A 11.0(4)
C24A C10A C14A C4A -53.2(4)
C23A C10A C14A C4A 68.4(3)
C11A C10A C14A C4A -173.9(3)
C13A C14A C4A C3A -1.6(5)
C10A C14A C4A C3A -176.9(3)
C14A C4A C3A C2A -1.1(5)
C4A C3A C2A C1A 1.3(5)
C3A C2A C1A O1A -178.7(3)
C3A C2A C1A C13A 1.0(5)
C4A C14A C13A C1A 3.9(4)
C10A C14A C13A C1A 178.9(3)
C4A C14A C13A C9A -172.5(3)
C10A C14A C13A C9A 2.5(4)
O1A C1A C13A C14A 176.1(3)
C2A C1A C13A C14A -3.6(4)
O1A C1A C13A C9A -7.4(4)
C2A C1A C13A C9A 172.9(3)
C14A C13A C9A O9A 99.8(3)
C1A C13A C9A O9A -76.7(3)
C14A C13A C9A C12A -18.6(4)
C1A C13A C9A C12A 164.9(3)
O9A C9A C12A C11A -98.2(3)
C13A C9A C12A C11A 20.9(4)
O9A C9A C12A C8A 73.7(3)
C13A C9A C12A C8A -167.2(3)
C11A C12A C8A C7A .0(5)
C9A C12A C8A C7A -172.3(3)
C11A C12A C8A O8A -176.6(3)
C9A C12A C8A O8A 11.0(4)
O8A C8A C7A C6A 176.9(3)
C12A C8A C7A C6A .6(6)
C8A C7A C6A C5A -1.0(6)
C7A C6A C5A C11A .8(6)
C8A C12A C11A C5A -.3(4)
C9A C12A C11A C5A 171.9(3)
C8A C12A C11A C10A -179.6(3)
C9A C12A C11A C10A -7.4(5)
C6A C5A C11A C12A -.1(5)
C6A C5A C11A C10A 179.2(3)
C14A C10A C11A C12A -8.8(4)
C24A C10A C11A C12A -131.2(3)
C23A C10A C11A C12A 111.7(3)
C14A C10A C11A C5A 171.9(3)
C24A C10A C11A C5A 49.5(4)
C23A C10A C11A C5A -67.6(4)
C7A C8A O8A C15A 1.5(5)
C12A C8A O8A C15A 178.3(3)
C8A O8A C15A C16A -172.3(2)
O8A C15A C16A O16A -71.6(3)
C15A C16A O16A C17A -168.1(3)
C16A O16A C17A C18A -74.3(4)
O16A C17A C18A O18A -64.0(4)
C17A C18A O18A C19A -179.6(3)
C18A O18A C19A C20A 177.5(3)
C21A O20A C20A C19A 73.0(4)
O18A C19A C20A O20A 64.7(5)
O20A C21A C22A O1A 71.2(3)
C2A C1A O1A C22A 14.7(5)
C13A C1A O1A C22A -165.1(3)
C21A C22A O1A C1A 163.4(3)
C20B O20B C21B C22B 168.2(3)
C11B C10B C14B C4B -172.4(3)
C23B C10B C14B C4B 69.0(4)
C24B C10B C14B C4B -52.1(4)
C11B C10B C14B C13B 11.4(4)
C23B C10B C14B C13B -107.2(3)
C24B C10B C14B C13B 131.6(3)
C13B C14B C4B C3B .9(5)
C10B C14B C4B C3B -175.4(3)
C14B C4B C3B C2B -3.6(6)
C4B C3B C2B C1B 2.4(6)
C3B C2B C1B O1B -179.5(3)
C3B C2B C1B C13B 1.4(5)
C4B C14B C13B C1B 2.8(5)
C10B C14B C13B C1B 179.0(3)
C4B C14B C13B C9B -172.4(3)
C10B C14B C13B C9B 3.8(5)
O1B C1B C13B C14B 176.8(3)
C2B C1B C13B C14B -4.0(5)
O1B C1B C13B C9B -7.7(4)
C2B C1B C13B C9B 171.5(3)
C14B C13B C9B O9B 100.6(3)
C1B C13B C9B O9B -74.9(3)
C14B C13B C9B C12B -19.4(4)
C1B C13B C9B C12B 165.2(3)
O9B C9B C12B C8B 76.5(3)
C13B C9B C12B C8B -164.2(3)
O9B C9B C12B C11B -99.0(3)
C13B C9B C12B C11B 20.3(4)
C11B C12B C8B C7B .2(5)
C9B C12B C8B C7B -175.5(3)
C11B C12B C8B O8B -178.9(3)
C9B C12B C8B O8B 5.4(4)
O8B C8B C7B C6B -179.3(3)
C12B C8B C7B C6B 1.7(5)
C8B C7B C6B C5B -2.9(5)
C7B C6B C5B C11B 2.3(5)
C8B C12B C11B C5B -.9(4)
C9B C12B C11B C5B 174.5(3)
C8B C12B C11B C10B 178.5(3)
C9B C12B C11B C10B -6.0(4)
C6B C5B C11B C12B -.3(4)
C6B C5B C11B C10B -179.7(3)
C14B C10B C11B C12B -10.4(4)
C23B C10B C11B C12B 111.7(3)
C24B C10B C11B C12B -132.8(3)
C14B C10B C11B C5B 169.0(3)
C23B C10B C11B C5B -68.9(3)
C24B C10B C11B C5B 46.6(4)
C7B C8B O8B C15B -13.5(5)
C12B C8B O8B C15B 165.5(3)
C8B O8B C15B C16B -162.3(3)
O8B C15B C16B O16B -71.0(3)
C15B C16B O16B C17B -162.0(3)
C16B O16B C17B C18B -77.2(4)
O16B C17B C18B O18B -62.7(4)
C17B C18B O18B C19B -178.1(3)
C18B O18B C19B C20B -179.9(3)
C21B O20B C20B C19B 76.2(4)
O18B C19B C20B O20B 65.9(4)
O20B C21B C22B O1B 69.9(4)
C2B C1B O1B C22B -.9(5)
C13B C1B O1B C22B 178.2(3)
C21B C22B O1B C1B 171.7(3)

loop_
_cod_related_entry_id
_cod_related_entry_database
_cod_related_entry_code
1 ChemSpider 30654499
